data_4306698
loop_
_publ_author_name
'Sihem Groni'
'Christelle Hureau'
'R\'egis Guillot'
'Genevi\`eve Blondin'
'Guillaume Blain'
'Elodie Anxolab\'eh\`ere-Mallart'

_publ_section_title
;
Characterizations of Chloro and Aqua Mn(II) Mononuclear Complexes with
Amino-Pyridine Ligands. Comparison of Their Electrochemical Properties With
Those of Fe(II) Counterparts
;
_journal_name_full 'Inorganic Chemistry'
_journal_page_first 11783
_journal_page_last 11797
_journal_paper_doi 10.1021/ic8015172
_journal_volume 47
_journal_year 2008
_chemical_formula_sum 'C26 H28 Cl3 Mn N6 O8'
_chemical_formula_weight 713.83
_space_group_IT_number 15
_symmetry_cell_setting monoclinic
_symmetry_Int_Tables_number 15
_symmetry_space_group_name_Hall '-C 2yc'
_symmetry_space_group_name_H-M 'C 1 2/c 1'
_atom_sites_solution_hydrogens geom
_atom_sites_solution_primary direct
_atom_sites_solution_secondary difmap
_audit_creation_method SHELXL-97
_cell_angle_alpha 90.000
_cell_angle_beta 94.530(5)
_cell_angle_gamma 90.000
_cell_formula_units_Z 4
_cell_length_a 15.069(5)
_cell_length_b 10.094(5)
_cell_length_c 19.429(5)
_cell_measurement_reflns_used 2541
_cell_measurement_temperature 293(2)
_cell_measurement_theta_max 20.12
_cell_measurement_theta_min 2.43
_cell_volume 2946.0(19)
_computing_structure_refinement 'SHELXL-97 (Sheldrick, 1997)'
_diffrn_ambient_temperature 293(2)
_diffrn_measured_fraction_theta_full 0.980
_diffrn_measured_fraction_theta_max 0.841
_diffrn_radiation_monochromator graphite
_diffrn_radiation_probe x-ray
_diffrn_radiation_type MoK\a
_diffrn_radiation_wavelength 0.71069
_diffrn_reflns_av_R_equivalents 0.0292
_diffrn_reflns_av_sigmaI/netI 0.0300
_diffrn_reflns_limit_h_max 16
_diffrn_reflns_limit_h_min -19
_diffrn_reflns_limit_k_max 11
_diffrn_reflns_limit_k_min -13
_diffrn_reflns_limit_l_max 24
_diffrn_reflns_limit_l_min -22
_diffrn_reflns_number 10693
_diffrn_reflns_theta_full 25.00
_diffrn_reflns_theta_max 27.51
_diffrn_reflns_theta_min 2.43
_diffrn_source 'fine-focus sealed tube'
_diffrn_source_type 'kappa X8 APEX II Bruker ICMMO'
_exptl_absorpt_coefficient_mu 0.720
_exptl_absorpt_correction_T_max 0.971
_exptl_absorpt_correction_T_min 0.900
_exptl_absorpt_correction_type psi-scan
_exptl_absorpt_process_details SADABS
_exptl_crystal_colour Brown
_exptl_crystal_density_diffrn 1.609
_exptl_crystal_density_method 'not measured'
_exptl_crystal_description plate
_exptl_crystal_F_000 1464
_exptl_crystal_size_max 0.140
_exptl_crystal_size_mid 0.120
_exptl_crystal_size_min 0.045
_refine_diff_density_max 0.664
_refine_diff_density_min -1.440
_refine_diff_density_rms 0.122
_refine_ls_goodness_of_fit_ref 1.067
_refine_ls_hydrogen_treatment constr
_refine_ls_matrix_type full
_refine_ls_number_parameters 201
_refine_ls_number_reflns 2851
_refine_ls_number_restraints 0
_refine_ls_restrained_S_all 1.067
_refine_ls_R_factor_all 0.0820
_refine_ls_R_factor_gt 0.0691
_refine_ls_shift/su_max 0.412
_refine_ls_shift/su_mean 0.002
_refine_ls_structure_factor_coef Fsqd
_refine_ls_weighting_details 'calc w=1/[\s^2^(Fo^2^)+(0.1316P)^2^+9.1688P] where P=(Fo^2^+2Fc^2^)/3'
_refine_ls_weighting_scheme calc
_refine_ls_wR_factor_gt 0.2045
_refine_ls_wR_factor_ref 0.2153
_reflns_number_gt 2331
_reflns_number_total 2851
_reflns_threshold_expression >2sigma(I)
_cod_data_source_file ic8015172_si_002_1.cif
_cod_data_source_block 8
_cod_original_sg_symbol_H-M 'C 2/c'
_cod_database_code 4306698

loop_
_symmetry_equiv_pos_as_xyz
'x, y, z'
'-x, y, -z+1/2'
'x+1/2, y+1/2, z'
'-x+1/2, y+1/2, -z+1/2'
'-x, -y, -z'
'x, -y, z-1/2'
'-x+1/2, -y+1/2, -z'
'x+1/2, -y+1/2, z-1/2'

loop_
_atom_site_label
_atom_site_type_symbol
_atom_site_fract_x
_atom_site_fract_y
_atom_site_fract_z
_atom_site_U_iso_or_equiv
_atom_site_adp_type
_atom_site_occupancy
_atom_site_symmetry_multiplicity
_atom_site_calc_flag
_atom_site_refinement_flags
_atom_site_disorder_assembly
_atom_site_disorder_group
Mn Mn 0.0000 0.05470(8) 0.7500 0.0300(3) Uani 1 2 d S . .
Cl2 Cl 0.38173(8) 0.00512(12) 0.60979(6) 0.0490(4) Uani 1 1 d . . .
C1 C 0.2794(3) -0.0549(6) 0.8249(3) 0.0531(13) Uani 1 1 d . . .
H1 H 0.3188 -0.1189 0.8112 0.064 Uiso 1 1 calc R . .
O10 O 0.3769(3) -0.0586(4) 0.6752(2) 0.0759(13) Uani 1 1 d . . .
C5 C 0.1090(4) -0.0122(6) 0.5377(2) 0.0495(12) Uani 1 1 d . . .
H5 H 0.1252 -0.0899 0.5162 0.059 Uiso 1 1 calc R . .
NP' N 0.0484(2) 0.0932(4) 0.63300(18) 0.0375(8) Uani 1 1 d . . .
NP N 0.1389(2) 0.0507(3) 0.80731(17) 0.0347(8) Uani 1 1 d . . .
C8 C 0.1220(4) 0.1088(6) 0.5076(3) 0.0588(14) Uani 1 1 d . . .
H8 H 0.1484 0.1141 0.4660 0.071 Uiso 1 1 calc R . .
NA N 0.0771(2) -0.1341(4) 0.71017(17) 0.0389(8) Uani 1 1 d . . .
Cl Cl 0.0000 0.2798(5) 0.7500 0.1467(15) Uani 1 2 d S . .
C11 C 0.1976(3) -0.0391(4) 0.7886(2) 0.0383(10) Uani 1 1 d . . .
C12 C 0.1627(3) 0.1268(4) 0.8627(2) 0.0384(10) Uani 1 1 d . . .
H12 H 0.1224 0.1896 0.8762 0.046 Uiso 1 1 calc R . .
C13 C 0.0602(3) 0.2090(5) 0.6023(2) 0.0463(11) Uani 1 1 d . . .
H13 H 0.0437 0.2858 0.6246 0.056 Uiso 1 1 calc R . .
C14 C 0.2433(3) 0.1161(5) 0.9001(2) 0.0440(11) Uani 1 1 d . . .
H14 H 0.2573 0.1711 0.9378 0.053 Uiso 1 1 calc R . .
C15 C 0.0718(3) -0.0165(5) 0.6000(2) 0.0380(10) Uani 1 1 d . . .
C16 C 0.0546(3) -0.1451(5) 0.6349(2) 0.0446(11) Uani 1 1 d . . .
H16A H -0.0076 -0.1690 0.6261 0.054 Uiso 1 1 calc R . .
H16B H 0.0903 -0.2144 0.6161 0.054 Uiso 1 1 calc R . .
C17 C 0.0492(4) -0.2536(5) 0.7464(3) 0.0532(12) Uani 1 1 d . . .
H17A H 0.0807 -0.2576 0.7919 0.064 Uiso 1 1 calc R . .
H17B H 0.0650 -0.3318 0.7210 0.064 Uiso 1 1 calc R . .
C18 C 0.3028(3) 0.0235(5) 0.8812(3) 0.0499(12) Uani 1 1 d . . .
H18 H 0.3578 0.0138 0.9058 0.060 Uiso 1 1 calc R . .
C19 C 0.1736(3) -0.1151(6) 0.7237(2) 0.0494(12) Uani 1 1 d . . .
H19A H 0.1961 -0.0683 0.6850 0.059 Uiso 1 1 calc R . .
H19B H 0.2024 -0.2011 0.7269 0.059 Uiso 1 1 calc R . .
C4 C 0.0955(4) 0.2212(6) 0.5394(3) 0.0551(13) Uani 1 1 d . . .
H4 H 0.1012 0.3038 0.5190 0.066 Uiso 1 1 calc R . .
O12 O 0.3307(4) 0.1217(5) 0.6083(3) 0.0957(16) Uani 1 1 d . . .
O13 O 0.4717(4) 0.0395(6) 0.6035(4) 0.1082(19) Uani 1 1 d . . .
O11 O 0.3505(4) -0.0818(5) 0.5575(3) 0.1033(18) Uani 1 1 d . . .

loop_
_atom_site_aniso_label
_atom_site_aniso_U_11
_atom_site_aniso_U_22
_atom_site_aniso_U_33
_atom_site_aniso_U_23
_atom_site_aniso_U_13
_atom_site_aniso_U_12
Mn 0.0271(5) 0.0333(5) 0.0295(5) 0.000 0.0003(3) 0.000
Cl2 0.0520(7) 0.0469(7) 0.0466(7) 0.0087(5) -0.0065(5) -0.0062(5)
C1 0.036(2) 0.072(4) 0.051(3) 0.001(2) -0.002(2) 0.021(2)
O10 0.093(3) 0.082(3) 0.052(2) 0.016(2) 0.005(2) 0.013(2)
C5 0.052(3) 0.061(3) 0.035(2) -0.009(2) 0.006(2) 0.003(2)
NP' 0.0347(18) 0.042(2) 0.0363(19) -0.0007(15) 0.0052(14) -0.0019(15)
NP 0.0288(17) 0.042(2) 0.0337(18) 0.0030(15) 0.0024(14) 0.0060(14)
C8 0.059(3) 0.084(4) 0.036(3) 0.001(3) 0.012(2) -0.008(3)
NA 0.0433(19) 0.043(2) 0.0303(18) -0.0017(15) 0.0012(14) 0.0087(16)
Cl 0.175(4) 0.135(3) 0.129(3) 0.000 0.007(3) 0.000
C11 0.035(2) 0.047(3) 0.033(2) 0.0064(18) 0.0025(17) 0.0084(18)
C12 0.034(2) 0.041(2) 0.039(2) -0.0036(18) 0.0021(17) -0.0026(18)
C13 0.047(3) 0.045(3) 0.047(3) 0.001(2) 0.007(2) -0.005(2)
C14 0.039(2) 0.052(3) 0.039(2) 0.003(2) -0.0044(18) -0.009(2)
C15 0.034(2) 0.048(3) 0.031(2) -0.0057(18) -0.0016(17) 0.0011(19)
C16 0.055(3) 0.044(3) 0.034(2) -0.0078(19) 0.0005(19) 0.006(2)
C17 0.077(3) 0.042(3) 0.040(3) 0.002(2) 0.003(2) 0.012(2)
C18 0.036(2) 0.066(3) 0.047(3) 0.008(2) -0.008(2) 0.004(2)
C19 0.041(2) 0.067(3) 0.039(2) -0.008(2) -0.0018(19) 0.020(2)
C4 0.064(3) 0.057(3) 0.045(3) 0.005(2) 0.011(2) -0.015(3)
O12 0.112(4) 0.072(3) 0.098(4) 0.010(3) -0.022(3) 0.029(3)
O13 0.072(3) 0.103(4) 0.153(5) 0.006(4) 0.032(3) -0.024(3)
O11 0.153(5) 0.082(3) 0.067(3) -0.006(2) -0.039(3) -0.013(3)

loop_
_atom_type_symbol
_atom_type_description
_atom_type_scat_dispersion_real
_atom_type_scat_dispersion_imag
_atom_type_scat_source
C C 0.0031 0.0016 'International Tables Vol C Tables 4.2.6.8 and 6.1.1.4'
H H 0.0000 0.0000 'International Tables Vol C Tables 4.2.6.8 and 6.1.1.4'
N N 0.0061 0.0033 'International Tables Vol C Tables 4.2.6.8 and 6.1.1.4'
O O 0.0109 0.0061 'International Tables Vol C Tables 4.2.6.8 and 6.1.1.4'
Cl Cl 0.1495 0.1591 'International Tables Vol C Tables 4.2.6.8 and 6.1.1.4'
Mn Mn 0.3385 0.7311 'International Tables Vol C Tables 4.2.6.8 and 6.1.1.4'

loop_
_geom_angle_atom_site_label_1
_geom_angle_atom_site_label_2
_geom_angle_atom_site_label_3
_geom_angle
_geom_angle_site_symmetry_1
_geom_angle_site_symmetry_3
_geom_angle_publ_flag
Cl Mn NP 91.00(9) . 2_556 ?
Cl Mn NP 91.00(9) . . ?
NP Mn NP 178.00(17) 2_556 . ?
Cl Mn NA 142.81(9) . 2_556 ?
NP Mn NA 72.24(12) 2_556 2_556 ?
NP Mn NA 106.09(12) . 2_556 ?
Cl Mn NA 142.81(9) . . ?
NP Mn NA 106.09(12) 2_556 . ?
NP Mn NA 72.24(12) . . ?
NA Mn NA 74.37(18) 2_556 . ?
Cl Mn NP' 80.95(9) . . ?
NP Mn NP' 83.15(12) 2_556 . ?
NP Mn NP' 97.16(12) . . ?
NA Mn NP' 127.51(12) 2_556 . ?
NA Mn NP' 69.01(12) . . ?
Cl Mn NP' 80.95(9) . 2_556 ?
NP Mn NP' 97.16(12) 2_556 2_556 ?
NP Mn NP' 83.15(12) . 2_556 ?
NA Mn NP' 69.01(12) 2_556 2_556 ?
NA Mn NP' 127.51(12) . 2_556 ?
NP' Mn NP' 161.90(18) . 2_556 ?
O11 Cl2 O12 111.1(3) . . ?
O11 Cl2 O13 111.2(4) . . ?
O12 Cl2 O13 108.6(4) . . ?
O11 Cl2 O10 109.0(3) . . ?
O12 Cl2 O10 109.2(3) . . ?
O13 Cl2 O10 107.6(3) . . ?
C18 C1 C11 120.2(4) . . ?
C18 C1 H1 119.9 . . ?
C11 C1 H1 119.9 . . ?
C8 C5 C15 119.0(5) . . ?
C8 C5 H5 120.5 . . ?
C15 C5 H5 120.5 . . ?
C13 NP' C15 117.6(4) . . ?
C13 NP' Mn 127.5(3) . . ?
C15 NP' Mn 114.6(3) . . ?
C11 NP C12 117.7(4) . . ?
C11 NP Mn 118.5(3) . . ?
C12 NP Mn 123.6(3) . . ?
C4 C8 C5 119.3(4) . . ?
C4 C8 H8 120.3 . . ?
C5 C8 H8 120.3 . . ?
C19 NA C17 109.7(4) . . ?
C19 NA C16 109.4(3) . . ?
C17 NA C16 111.0(4) . . ?
C19 NA Mn 109.7(3) . . ?
C17 NA Mn 109.5(3) . . ?
C16 NA Mn 107.5(3) . . ?
NP C11 C1 121.5(4) . . ?
NP C11 C19 117.2(4) . . ?
C1 C11 C19 121.2(4) . . ?
NP C12 C14 123.2(4) . . ?
NP C12 H12 118.4 . . ?
C14 C12 H12 118.4 . . ?
NP' C13 C4 123.4(5) . . ?
NP' C13 H13 118.3 . . ?
C4 C13 H13 118.3 . . ?
C18 C14 C12 119.0(4) . . ?
C18 C14 H14 120.5 . . ?
C12 C14 H14 120.5 . . ?
NP' C15 C5 122.4(4) . . ?
NP' C15 C16 116.1(4) . . ?
C5 C15 C16 121.5(4) . . ?
NA C16 C15 110.3(4) . . ?
NA C16 H16A 109.6 . . ?
C15 C16 H16A 109.6 . . ?
NA C16 H16B 109.6 . . ?
C15 C16 H16B 109.6 . . ?
H16A C16 H16B 108.1 . . ?
NA C17 C17 111.4(3) . 2_556 ?
NA C17 H17A 109.3 . . ?
C17 C17 H17A 109.3 2_556 . ?
NA C17 H17B 109.3 . . ?
C17 C17 H17B 109.3 2_556 . ?
H17A C17 H17B 108.0 . . ?
C14 C18 C1 118.5(4) . . ?
C14 C18 H18 120.8 . . ?
C1 C18 H18 120.8 . . ?
NA C19 C11 112.7(4) . . ?
NA C19 H19A 109.0 . . ?
C11 C19 H19A 109.0 . . ?
NA C19 H19B 109.0 . . ?
C11 C19 H19B 109.0 . . ?
H19A C19 H19B 107.8 . . ?
C8 C4 C13 118.3(5) . . ?
C8 C4 H4 120.8 . . ?
C13 C4 H4 120.8 . . ?

loop_
_geom_bond_atom_site_label_1
_geom_bond_atom_site_label_2
_geom_bond_distance
_geom_bond_site_symmetry_2
_geom_bond_publ_flag
Mn Cl 2.273(5) . ?
Mn NP 2.293(3) 2_556 ?
Mn NP 2.293(3) . ?
Mn NA 2.392(4) 2_556 ?
Mn NA 2.392(4) . ?
Mn NP' 2.473(3) . ?
Mn NP' 2.473(3) 2_556 ?
Cl2 O11 1.396(5) . ?
Cl2 O12 1.404(5) . ?
Cl2 O13 1.414(5) . ?
Cl2 O10 1.431(4) . ?
C1 C18 1.373(7) . ?
C1 C11 1.380(6) . ?
C1 H1 0.9300 . ?
C5 C8 1.374(8) . ?
C5 C15 1.376(6) . ?
C5 H5 0.9300 . ?
NP' C13 1.330(6) . ?
NP' C15 1.340(6) . ?
NP C11 1.337(5) . ?
NP C12 1.347(5) . ?
C8 C4 1.366(8) . ?
C8 H8 0.9300 . ?
NA C19 1.470(6) . ?
NA C17 1.475(6) . ?
NA C16 1.480(5) . ?
C11 C19 1.496(6) . ?
C12 C14 1.369(6) . ?
C12 H12 0.9300 . ?
C13 C4 1.377(7) . ?
C13 H13 0.9300 . ?
C14 C18 1.365(7) . ?
C14 H14 0.9300 . ?
C15 C16 1.496(7) . ?
C16 H16A 0.9700 . ?
C16 H16B 0.9700 . ?
C17 C17 1.500(11) 2_556 ?
C17 H17A 0.9700 . ?
C17 H17B 0.9700 . ?
C18 H18 0.9300 . ?
C19 H19A 0.9700 . ?
C19 H19B 0.9700 . ?
C4 H4 0.9300 . ?

loop_
_geom_torsion_atom_site_label_1
_geom_torsion_atom_site_label_2
_geom_torsion_atom_site_label_3
_geom_torsion_atom_site_label_4
_geom_torsion
_geom_torsion_site_symmetry_1
_geom_torsion_site_symmetry_2
_geom_torsion_site_symmetry_3
_geom_torsion_site_symmetry_4
_geom_torsion_publ_flag
Cl Mn NP' C13 -0.7(4) . . . . ?
NP Mn NP' C13 91.4(4) 2_556 . . . ?
NP Mn NP' C13 -90.6(4) . . . . ?
NA Mn NP' C13 152.7(4) 2_556 . . . ?
NA Mn NP' C13 -158.4(4) . . . . ?
NP' Mn NP' C13 -0.7(4) 2_556 . . . ?
Cl Mn NP' C15 173.6(3) . . . . ?
NP Mn NP' C15 -94.3(3) 2_556 . . . ?
NP Mn NP' C15 83.7(3) . . . . ?
NA Mn NP' C15 -32.9(3) 2_556 . . . ?
NA Mn NP' C15 15.9(3) . . . . ?
NP' Mn NP' C15 173.6(3) 2_556 . . . ?
Cl Mn NP C11 -139.7(3) . . . . ?
NP Mn NP C11 40.3(3) 2_556 . . . ?
NA Mn NP C11 73.7(3) 2_556 . . . ?
NA Mn NP C11 6.5(3) . . . . ?
NP' Mn NP C11 -58.7(3) . . . . ?
NP' Mn NP C11 139.5(3) 2_556 . . . ?
Cl Mn NP C12 45.9(3) . . . . ?
NP Mn NP C12 -134.1(3) 2_556 . . . ?
NA Mn NP C12 -100.6(3) 2_556 . . . ?
NA Mn NP C12 -167.9(3) . . . . ?
NP' Mn NP C12 126.9(3) . . . . ?
NP' Mn NP C12 -34.9(3) 2_556 . . . ?
C15 C5 C8 C4 -1.7(8) . . . . ?
Cl Mn NA C19 45.4(3) . . . . ?
NP Mn NA C19 159.7(3) 2_556 . . . ?
NP Mn NA C19 -21.5(3) . . . . ?
NA Mn NA C19 -134.6(3) 2_556 . . . ?
NP' Mn NA C19 83.8(3) . . . . ?
NP' Mn NA C19 -87.7(3) 2_556 . . . ?
Cl Mn NA C17 165.9(2) . . . . ?
NP Mn NA C17 -79.9(3) 2_556 . . . ?
NP Mn NA C17 98.9(3) . . . . ?
NA Mn NA C17 -14.1(2) 2_556 . . . ?
NP' Mn NA C17 -155.8(3) . . . . ?
NP' Mn NA C17 32.7(3) 2_556 . . . ?
Cl Mn NA C16 -73.4(3) . . . . ?
NP Mn NA C16 40.8(3) 2_556 . . . ?
NP Mn NA C16 -140.4(3) . . . . ?
NA Mn NA C16 106.6(3) 2_556 . . . ?
NP' Mn NA C16 -35.1(3) . . . . ?
NP' Mn NA C16 153.4(3) 2_556 . . . ?
C12 NP C11 C1 0.7(6) . . . . ?
Mn NP C11 C1 -174.0(4) . . . . ?
C12 NP C11 C19 -175.0(4) . . . . ?
Mn NP C11 C19 10.3(5) . . . . ?
C18 C1 C11 NP -0.8(8) . . . . ?
C18 C1 C11 C19 174.7(5) . . . . ?
C11 NP C12 C14 0.0(6) . . . . ?
Mn NP C12 C14 174.4(3) . . . . ?
C15 NP' C13 C4 -0.6(7) . . . . ?
Mn NP' C13 C4 173.6(4) . . . . ?
NP C12 C14 C18 -0.5(7) . . . . ?
C13 NP' C15 C5 1.8(7) . . . . ?
Mn NP' C15 C5 -173.1(4) . . . . ?
C13 NP' C15 C16 -177.9(4) . . . . ?
Mn NP' C15 C16 7.2(5) . . . . ?
C8 C5 C15 NP' -0.7(7) . . . . ?
C8 C5 C15 C16 179.0(5) . . . . ?
C19 NA C16 C15 -66.6(5) . . . . ?
C17 NA C16 C15 172.3(4) . . . . ?
Mn NA C16 C15 52.5(4) . . . . ?
NP' C15 C16 NA -40.6(5) . . . . ?
C5 C15 C16 NA 139.7(4) . . . . ?
C19 NA C17 C17 161.6(4) . . . 2_556 ?
C16 NA C17 C17 -77.4(5) . . . 2_556 ?
Mn NA C17 C17 41.2(5) . . . 2_556 ?
C12 C14 C18 C1 0.4(7) . . . . ?
C11 C1 C18 C14 0.3(8) . . . . ?
C17 NA C19 C11 -86.4(5) . . . . ?
C16 NA C19 C11 151.6(4) . . . . ?
Mn NA C19 C11 33.9(5) . . . . ?
NP C11 C19 NA -30.6(6) . . . . ?
C1 C11 C19 NA 153.7(5) . . . . ?
C5 C8 C4 C13 2.8(8) . . . . ?
NP' C13 C4 C8 -1.7(8) . . . . ?
